data_7127609
loop_
_publ_author_name
'Zimmermann, Philipp'
'Kilpatrick, Alexander F. R.'
'Ar, Deniz'
'Demeshko, Serhiy'
'Cula, Beatrice'
'Limberg, Christian'

_publ_section_title
;
 Electron transfer within \b-diketiminato nickel bromide and cobaltocene
 redox couples activating CO<sub>2</sub>.
;
_journal_issue 7
_journal_name_full 'Chemical communications (Cambridge, England)'
_journal_page_first 875
_journal_page_last 878
_journal_paper_doi 10.1039/d0cc06983c
_journal_volume 57
_journal_year 2021
_chemical_formula_moiety 'C35 H53 Br N2 Ni, C10 H10 Co'
_chemical_formula_sum 'C45 H63 Br Co N2 Ni'
_chemical_formula_weight 829.52
_space_group_crystal_system monoclinic
_space_group_IT_number 14
_space_group_name_Hall '-P 2yn'
_space_group_name_H-M_alt 'P 1 21/n 1'
_atom_sites_solution_hydrogens geom
_audit_creation_method SHELXL-2018/3
_audit_update_record
;
2020-12-09 deposited with the CCDC.	2020-12-11 downloaded from the CCDC.
;
_cell_angle_alpha 90
_cell_angle_beta 109.046(2)
_cell_angle_gamma 90
_cell_formula_units_Z 4
_cell_length_a 20.8867(13)
_cell_length_b 9.7066(5)
_cell_length_c 23.3746(14)
_cell_measurement_reflns_used 9997
_cell_measurement_temperature 100(2)
_cell_measurement_theta_max 25.09
_cell_measurement_theta_min 2.29
_cell_volume 4479.5(5)
_computing_cell_refinement 'Bruker SAINT'
_computing_data_collection 'Bruker APEX3'
_computing_data_reduction 'Bruker SAINT'
_computing_molecular_graphics 'Mercury (Wood, 2020)'
_computing_publication_material 'PLATON (Spek 2009)'
_computing_structure_refinement 'SHELXL-2018/3 (Sheldrick, 2018)'
_computing_structure_solution 'SHELXT 2014/5 (Sheldrick, 2014)'
_diffrn_ambient_temperature 100(2)
_diffrn_measured_fraction_theta_full 0.996
_diffrn_measured_fraction_theta_max 0.996
_diffrn_measurement_device_type 'Bruker D8 VENTURE'
_diffrn_measurement_method '\f and \w scans'
_diffrn_radiation_type MoK\a
_diffrn_radiation_wavelength 0.71073
_diffrn_reflns_av_R_equivalents 0.1069
_diffrn_reflns_av_unetI/netI 0.0606
_diffrn_reflns_Laue_measured_fraction_full 0.996
_diffrn_reflns_Laue_measured_fraction_max 0.996
_diffrn_reflns_limit_h_max 24
_diffrn_reflns_limit_h_min -24
_diffrn_reflns_limit_k_max 11
_diffrn_reflns_limit_k_min -11
_diffrn_reflns_limit_l_max 27
_diffrn_reflns_limit_l_min -27
_diffrn_reflns_number 55670
_diffrn_reflns_point_group_measured_fraction_full 0.996
_diffrn_reflns_point_group_measured_fraction_max 0.996
_diffrn_reflns_theta_full 25.208
_diffrn_reflns_theta_max 25.208
_diffrn_reflns_theta_min 2.274
_exptl_absorpt_coefficient_mu 1.712
_exptl_absorpt_correction_T_max 0.7452
_exptl_absorpt_correction_T_min 0.4995
_exptl_absorpt_correction_type multi-scan
_exptl_absorpt_process_details SADABS
_exptl_crystal_colour red
_exptl_crystal_density_diffrn 1.230
_exptl_crystal_description fragment
_exptl_crystal_F_000 1748
_exptl_crystal_size_max 0.320
_exptl_crystal_size_mid 0.280
_exptl_crystal_size_min 0.240
_platon_squeeze_details
;
TITL b19_pz471_0m_a.res in P2(1)/n                                              
CELL   20.8867    9.7066   23.3746     90.00    109.05     90.00                
SPGR P21/n                                                                      
# Solvent Accessible Volume =       433                                         
# Electrons Found in S.A.V. =        98                                         
# Note: Atoms in Void are Labelled as Cxxx and Qxxx for all Others              
C101 0.482 0.964 0.477 !       6.21 eA-3                                        
C102 0.984 0.471 0.070 !       5.42 eA-3                                        
C103 0.470 0.905 0.370 !       3.04 eA-3                                        
C104 0.054 0.344 0.139 !       1.11 eA-3                                        
Q105 0.020 0.218 0.417 !       1.09 eA-3                                        
Q106 0.911 0.876 0.465 !       0.97 eA-3                                        
Q107 0.405 0.032 0.358 !       0.96 eA-3                                        
C108 0.974 0.559 0.014 !       0.94 eA-3                                        
Q109 0.858 0.814 0.360 !       0.94 eA-3                                        
Q110 0.938 0.348 0.045 !       0.94 eA-3                                        
Q111 0.369 0.873 0.467 !       0.92 eA-3                                        
C112 0.984 0.654 0.974 !       0.90 eA-3                                        
C113 0.527 0.100 0.405 !       0.88 eA-3                                        
Q114 0.417 0.033 0.332 !       0.82 eA-3                                        
Q115 0.435 0.569 0.884 !       0.81 eA-3                                        
Q116 0.357 0.066 0.500 !       0.81 eA-3                                        
Q117 0.746 0.435 0.235 !       0.81 eA-3                                        
Q118 0.420 0.846 0.385 !       0.80 eA-3                                        
Q119 0.552 0.904 0.609 !       0.79 eA-3                                        
Q120 0.142 0.059 0.102 !       0.77 eA-3                                        
Q121 0.590 0.247 0.656 !       0.77 eA-3                                        
Q122 0.577 0.618 0.080 !       0.76 eA-3                                        
Q123 0.079 0.594 0.490 !       0.76 eA-3                                        
Q124 0.768 0.030 0.517 !       0.76 eA-3                                        
Q125 0.604 0.996 0.461 !       0.76 eA-3                                        
Q126 0.424 0.971 0.403 !       0.76 eA-3                                        
Q127 0.434 0.530 0.139 !       0.75 eA-3                                        
Q128 0.515 0.061 0.334 !       0.75 eA-3                                        
Q129 0.016 0.729 0.960 !       0.74 eA-3                                        
Q130 0.480 0.685 0.821 !       0.74 eA-3                                        
Q131 0.988 0.749-0.002 !       0.74 eA-3                                        
Q132 0.920 0.561 0.870 !       0.74 eA-3                                        
Q133 0.970 0.843 0.990 !       0.73 eA-3                                        
Q134 0.017 0.593 0.140 !       0.73 eA-3                                        
Q135 0.438 0.740 0.402 !       0.73 eA-3                                        
Q136 0.403 0.287 0.953 !       0.72 eA-3                                        
Q137 0.370 0.907 0.047 !       0.72 eA-3                                        
Q138 0.985 0.301 0.079 !       0.71 eA-3                                        
Q139 0.076 0.030 0.517 !       0.70 eA-3                                        
Q140 0.659 0.274 0.862 !       0.70 eA-3                                        
Q141 0.754 0.593 0.179 !       0.69 eA-3                                        
Q142 0.857 0.850 0.452 !       0.69 eA-3                                        
Q143 0.140 0.340 0.353 !       0.68 eA-3                                        
C144 0.578 0.876 0.492 !       0.68 eA-3                                        
Q145 0.844 0.502 0.023 !       0.67 eA-3                                        
Q146 0.172 0.403 0.006 !       0.67 eA-3                                        
Q147 0.380 0.659 0.338 !       0.67 eA-3                                        
Q148 0.126 0.906 0.190 !       0.66 eA-3                                        
Q149 0.698 0.189 0.805 !       0.66 eA-3                                        
Q150 0.565 0.218 0.687 !       0.66 eA-3                                        
Q151 0.594 0.055 0.414 !       0.66 eA-3                                        
Q152 0.191 0.314 0.119 !       0.64 eA-3                                        
Q153 0.565 0.126 0.306 !       0.64 eA-3                                        
Q154 0.708 0.054 0.332 !       0.64 eA-3                                        
Q155 0.761 0.252 0.032 !       0.63 eA-3                                        
Q156 0.453 0.997 0.936 !       0.63 eA-3                                        
Q157 0.119 0.410 0.976 !       0.63 eA-3                                        
Q158 0.025 0.591 0.027 !       0.63 eA-3                                        
Q159 0.553 0.628 0.520 !       0.63 eA-3                                        
Q160 0.707 0.094 0.672 !       0.63 eA-3                                        
Q161 0.530 0.160 0.369 !       0.63 eA-3                                        
Q162 0.594 0.529 0.076 !       0.62 eA-3                                        
Q163 0.907 0.685 0.768 !       0.62 eA-3                                        
Q164 0.039 0.214 0.064 !       0.62 eA-3                                        
Q165 0.034 0.689 0.124 !       0.62 eA-3                                        
Q166 0.949 0.743 0.023 !       0.62 eA-3                                        
Q167 0.046 0.095 0.390 !       0.61 eA-3                                        
Q168 0.485 0.841 0.056 !       0.61 eA-3                                        
Q169 0.561 0.342 0.171 !       0.61 eA-3                                        
Q170 0.529 0.064 0.696 !       0.61 eA-3                                        
C171 0.957 0.652 0.151 !       0.60 eA-3                                        
Q172 0.185 0.441 0.350 !       0.60 eA-3                                        
Q173 0.612 0.127 0.344 !       0.59 eA-3                                        
Q174 0.954 0.030 0.344 !       0.59 eA-3                                        
Q175 0.879 0.685 0.846 !       0.59 eA-3                                        
Q176 0.141 0.369 0.297 !       0.59 eA-3                                        
Q177 0.295 0.309 0.359 !       0.59 eA-3                                        
Q178 0.937 0.687 0.658 !       0.59 eA-3                                        
Q179 0.939 0.035 0.405 !       0.59 eA-3                                        
Q180 0.272 0.790 0.335 !       0.59 eA-3                                        
Q181 0.093 0.851 0.493 !       0.59 eA-3                                        
Q182 0.519 0.027 0.962 !       0.59 eA-3                                        
Q183 0.109 0.599 0.948 !       0.58 eA-3                                        
Q184 0.146 0.130 0.472 !       0.58 eA-3                                        
Q185 0.854 0.870 0.528 !       0.58 eA-3                                        
Q186 0.109 0.719 0.163 !       0.58 eA-3                                        
Q187 0.484 0.153-0.002 !       0.58 eA-3                                        
Q188 0.393 0.970 0.473 !       0.58 eA-3                                        
Q189 0.768 0.217 0.133 !       0.58 eA-3                                        
Q190 0.505 0.808 0.369 !       0.58 eA-3                                        
Q191 0.078 0.849 0.447 !       0.58 eA-3                                        
Q192 0.582 0.348 0.674 !       0.58 eA-3                                        
Q193 0.481 0.032 0.002 !       0.58 eA-3                                        
Q194 0.485 0.217 0.452 !       0.58 eA-3                                        
Q195 0.151 0.405 0.180 !       0.57 eA-3                                        
Q196 0.502 0.101 0.125 !       0.57 eA-3                                        
Q197 0.551 0.623 0.107 !       0.57 eA-3                                        
Q198 0.439 0.064 0.749 !       0.57 eA-3                                        
Q199 0.738 1.008 0.397 !       0.56 eA-3                                        
;
_refine_diff_density_max 1.178
_refine_diff_density_min -0.724
_refine_diff_density_rms 0.108
_refine_ls_extinction_method none
_refine_ls_goodness_of_fit_ref 1.099
_refine_ls_hydrogen_treatment constr
_refine_ls_matrix_type full
_refine_ls_number_parameters 466
_refine_ls_number_reflns 8037
_refine_ls_number_restraints 0
_refine_ls_restrained_S_all 1.099
_refine_ls_R_factor_all 0.0875
_refine_ls_R_factor_gt 0.0618
_refine_ls_shift/su_max 0.000
_refine_ls_shift/su_mean 0.000
_refine_ls_structure_factor_coef Fsqd
_refine_ls_weighting_details 'w=1/[\s^2^(Fo^2^)+(0.0204P)^2^+27.0061P] where P=(Fo^2^+2Fc^2^)/3'
_refine_ls_weighting_scheme calc
_refine_ls_wR_factor_gt 0.1197
_refine_ls_wR_factor_ref 0.1302
_reflns_Friedel_coverage 0.000
_reflns_number_gt 6253
_reflns_number_total 8037
_reflns_threshold_expression 'I > 2\s(I)'
_cod_data_source_file d0cc06983c2.cif
_cod_data_source_block pz471_sq
_cod_depositor_comments 'Adding full bibliography for 7127607--7127609.cif.'
_cod_original_sg_symbol_H-M 'P 21/n'
_cod_database_code 7127609
_shelx_shelxl_version_number 2018/3
_shelx_space_group_comment
;
The symmetry employed for this shelxl refinement is uniquely defined
by the following loop, which should always be used as a source of
symmetry information in preference to the above space-group names.
They are only intended as comments.
;
_shelx_estimated_absorpt_t_min 0.610
_shelx_estimated_absorpt_t_max 0.684
_platon_squeeze_void_probe_radius 1.20

loop_
_space_group_symop_operation_xyz
'x, y, z'
'-x+1/2, y+1/2, -z+1/2'
'-x, -y, -z'
'x-1/2, -y-1/2, z-1/2'

loop_
_atom_site_label
_atom_site_type_symbol
_atom_site_fract_x
_atom_site_fract_y
_atom_site_fract_z
_atom_site_U_iso_or_equiv
_atom_site_adp_type
_atom_site_occupancy
_atom_site_site_symmetry_order
_atom_site_calc_flag
_atom_site_refinement_flags_posn
_atom_site_refinement_flags_adp
_atom_site_refinement_flags_occupancy
_atom_site_disorder_assembly
_atom_site_disorder_group
Br1 Br 0.38366(3) 0.63235(6) 0.00172(2) 0.02312(15) Uani 1 1 d . . . . .
Ni1 Ni 0.28577(3) 0.74129(6) 0.00746(3) 0.01341(15) Uani 1 1 d . . . . .
N1 N 0.21686(19) 0.8389(4) -0.05212(17) 0.0116(8) Uani 1 1 d . . . . .
N2 N 0.2533(2) 0.7616(4) 0.07361(18) 0.0152(9) Uani 1 1 d . . . . .
C16 C 0.3008(2) 0.7024(5) 0.1269(2) 0.0153(11) Uani 1 1 d . . . . .
C3 C 0.2294(3) 0.7286(5) -0.2005(2) 0.0195(12) Uani 1 1 d . . . . .
H3 H 0.213407 0.656918 -0.229351 0.023 Uiso 1 1 calc R U . . .
C15 C 0.1969(2) 0.8299(5) 0.0707(2) 0.0148(11) Uani 1 1 d . . . . .
C2 C 0.2074(2) 0.7337(5) -0.1503(2) 0.0161(11) Uani 1 1 d . . . . .
C17 C 0.2951(2) 0.5611(5) 0.1388(2) 0.0161(11) Uani 1 1 d . . . . .
C5 C 0.2985(3) 0.9283(5) -0.1669(2) 0.0210(12) Uani 1 1 d . . . . .
H5 H 0.328945 0.994667 -0.173212 0.025 Uiso 1 1 calc R U . . .
C25 C 0.2376(3) 0.4720(5) 0.0997(2) 0.0215(12) Uani 1 1 d . . . . .
H25 H 0.203508 0.534400 0.071684 0.026 Uiso 1 1 calc R U . . .
C10 C 0.1582(3) 0.6262(5) -0.1413(2) 0.0176(11) Uani 1 1 d . . . . .
H10 H 0.133942 0.668310 -0.115163 0.021 Uiso 1 1 calc R U . . .
C13 C 0.1650(3) 0.8999(5) -0.0408(2) 0.0164(11) Uani 1 1 d . . . . .
C21 C 0.3552(3) 0.7831(5) 0.1633(2) 0.0192(12) Uani 1 1 d . . . . .
C14 C 0.1569(3) 0.8908(5) 0.0165(2) 0.0177(11) Uani 1 1 d . . . . .
H14 H 0.117065 0.933942 0.018884 0.021 Uiso 1 1 calc R U . . .
C1 C 0.2329(2) 0.8396(5) -0.1068(2) 0.0164(11) Uani 1 1 d . . . . .
C6 C 0.2794(3) 0.9366(5) -0.1150(2) 0.0173(11) Uani 1 1 d . . . . .
C22 C 0.3610(3) 0.9342(6) 0.1492(3) 0.0289(13) Uani 1 1 d . . . . .
H22 H 0.317231 0.962678 0.118426 0.035 Uiso 1 1 calc R U . . .
C4 C 0.2738(3) 0.8251(6) -0.2093(2) 0.0223(12) Uani 1 1 d . . . . .
H4 H 0.287452 0.820702 -0.244282 0.027 Uiso 1 1 calc R U . . .
C18 C 0.3454(3) 0.5054(6) 0.1890(2) 0.0212(12) Uani 1 1 d . . . . .
H18 H 0.343111 0.410577 0.198207 0.025 Uiso 1 1 calc R U . . .
C20 C 0.4023(3) 0.7218(6) 0.2124(2) 0.0258(13) Uani 1 1 d . . . . .
H20 H 0.438510 0.775663 0.237687 0.031 Uiso 1 1 calc R U . . .
C32 C 0.1073(3) 0.9864(5) -0.0864(2) 0.0212(12) Uani 1 1 d . . . . .
C8 C 0.3871(3) 1.0381(6) -0.0424(3) 0.0334(15) Uani 1 1 d . . . . .
H8A H 0.399734 0.947570 -0.023530 0.050 Uiso 1 1 calc R U . . .
H8B H 0.404487 1.110321 -0.011966 0.050 Uiso 1 1 calc R U . . .
H8C H 0.406392 1.049663 -0.075052 0.050 Uiso 1 1 calc R U . . .
C7 C 0.3094(3) 1.0487(5) -0.0684(3) 0.0242(13) Uani 1 1 d . . . . .
H7 H 0.290905 1.036267 -0.034321 0.029 Uiso 1 1 calc R U . . .
C19 C 0.3982(3) 0.5837(6) 0.2256(2) 0.0256(13) Uani 1 1 d . . . . .
H19 H 0.431283 0.543222 0.259488 0.031 Uiso 1 1 calc R U . . .
C29 C 0.0975(3) 0.7898(6) 0.1076(3) 0.0301(14) Uani 1 1 d . . . . .
H29A H 0.099541 0.691731 0.098396 0.045 Uiso 1 1 calc R U . . .
H29B H 0.067397 0.837372 0.071921 0.045 Uiso 1 1 calc R U . . .
H29C H 0.080133 0.800532 0.141495 0.045 Uiso 1 1 calc R U . . .
C33 C 0.1125(3) 1.0016(6) -0.1505(2) 0.0266(13) Uani 1 1 d . . . . .
H33A H 0.111369 0.910160 -0.168594 0.040 Uiso 1 1 calc R U . . .
H33B H 0.155163 1.047559 -0.147846 0.040 Uiso 1 1 calc R U . . .
H33C H 0.074385 1.056595 -0.175663 0.040 Uiso 1 1 calc R U . . .
C28 C 0.1686(3) 0.8521(6) 0.1245(2) 0.0240(12) Uani 1 1 d . . . . .
C34 C 0.1074(3) 1.1335(6) -0.0617(3) 0.0301(14) Uani 1 1 d . . . . .
H34A H 0.074319 1.190061 -0.091939 0.045 Uiso 1 1 calc R U . . .
H34B H 0.152618 1.173816 -0.052736 0.045 Uiso 1 1 calc R U . . .
H34C H 0.095313 1.130203 -0.024539 0.045 Uiso 1 1 calc R U . . .
C23 C 0.4172(3) 0.9556(6) 0.1215(3) 0.0364(15) Uani 1 1 d . . . . .
H23A H 0.461085 0.933927 0.151709 0.055 Uiso 1 1 calc R U . . .
H23B H 0.417059 1.051758 0.108700 0.055 Uiso 1 1 calc R U . . .
H23C H 0.409472 0.894887 0.086419 0.055 Uiso 1 1 calc R U . . .
C24 C 0.3728(3) 1.0272(6) 0.2054(3) 0.0382(16) Uani 1 1 d . . . . .
H24A H 0.338742 1.006675 0.224709 0.057 Uiso 1 1 calc R U . . .
H24B H 0.369122 1.124109 0.192937 0.057 Uiso 1 1 calc R U . . .
H24C H 0.418138 1.009897 0.234135 0.057 Uiso 1 1 calc R U . . .
C26 C 0.2624(3) 0.3727(7) 0.0612(3) 0.0362(15) Uani 1 1 d . . . . .
H26A H 0.283857 0.424640 0.036392 0.054 Uiso 1 1 calc R U . . .
H26B H 0.223935 0.320400 0.034793 0.054 Uiso 1 1 calc R U . . .
H26C H 0.295429 0.308931 0.087548 0.054 Uiso 1 1 calc R U . . .
C9 C 0.2888(3) 1.1926(6) -0.0953(3) 0.0425(18) Uani 1 1 d . . . . .
H9A H 0.307573 1.208402 -0.128103 0.064 Uiso 1 1 calc R U . . .
H9B H 0.306477 1.262223 -0.063715 0.064 Uiso 1 1 calc R U . . .
H9C H 0.239332 1.199019 -0.111260 0.064 Uiso 1 1 calc R U . . .
C30 C 0.2085(3) 0.7877(7) 0.1863(2) 0.0332(15) Uani 1 1 d . . . . .
H30A H 0.186434 0.811615 0.216126 0.050 Uiso 1 1 calc R U . . .
H30B H 0.254944 0.823412 0.199842 0.050 Uiso 1 1 calc R U . . .
H30C H 0.209471 0.687322 0.182288 0.050 Uiso 1 1 calc R U . . .
C35 C 0.0388(3) 0.9179(6) -0.0945(3) 0.0338(15) Uani 1 1 d . . . . .
H35A H 0.002453 0.973927 -0.121644 0.051 Uiso 1 1 calc R U . . .
H35B H 0.032035 0.910162 -0.055036 0.051 Uiso 1 1 calc R U . . .
H35C H 0.038100 0.825864 -0.111883 0.051 Uiso 1 1 calc R U . . .
C27 C 0.2022(3) 0.3935(7) 0.1373(3) 0.0427(17) Uani 1 1 d . . . . .
H27A H 0.234707 0.332383 0.165683 0.064 Uiso 1 1 calc R U . . .
H27B H 0.165101 0.338699 0.110402 0.064 Uiso 1 1 calc R U . . .
H27C H 0.183959 0.459107 0.159873 0.064 Uiso 1 1 calc R U . . .
C31 C 0.1653(3) 1.0089(6) 0.1353(3) 0.0356(15) Uani 1 1 d . . . . .
H31A H 0.151420 1.024717 0.170923 0.053 Uiso 1 1 calc R U . . .
H31B H 0.132378 1.051560 0.099762 0.053 Uiso 1 1 calc R U . . .
H31C H 0.210070 1.049771 0.141926 0.053 Uiso 1 1 calc R U . . .
C11 C 0.1052(4) 0.5808(7) -0.1998(3) 0.055(2) Uani 1 1 d . . . . .
H11A H 0.127288 0.532968 -0.225201 0.082 Uiso 1 1 calc R U . . .
H11B H 0.081012 0.661772 -0.221410 0.082 Uiso 1 1 calc R U . . .
H11C H 0.072943 0.518459 -0.190609 0.082 Uiso 1 1 calc R U . . .
C12 C 0.1956(3) 0.5025(7) -0.1088(4) 0.052(2) Uani 1 1 d . . . . .
H12A H 0.219200 0.457800 -0.133819 0.078 Uiso 1 1 calc R U . . .
H12B H 0.163463 0.437649 -0.101071 0.078 Uiso 1 1 calc R U . . .
H12C H 0.228725 0.531237 -0.070274 0.078 Uiso 1 1 calc R U . . .
Co1 Co 0.54496(3) 0.43414(7) 0.14668(3) 0.01634(17) Uani 1 1 d . . . . .
C36 C 0.4877(3) 0.3094(6) 0.0804(2) 0.0267(13) Uani 1 1 d . . . . .
H36 H 0.475905 0.324604 0.038057 0.032 Uiso 1 1 calc R U . . .
C37 C 0.4508(3) 0.3545(5) 0.1178(3) 0.0245(13) Uani 1 1 d . . . . .
H37 H 0.409815 0.405865 0.104932 0.029 Uiso 1 1 calc R U . . .
C41 C 0.5343(3) 0.6416(5) 0.1363(3) 0.0289(14) Uani 1 1 d . . . . .
H41 H 0.493119 0.691042 0.119840 0.035 Uiso 1 1 calc R U . . .
C40 C 0.5459(3) 0.2370(5) 0.1174(2) 0.0244(12) Uani 1 1 d . . . . .
H40 H 0.579760 0.195361 0.104190 0.029 Uiso 1 1 calc R U . . .
C38 C 0.4844(3) 0.3110(6) 0.1769(3) 0.0260(13) Uani 1 1 d . . . . .
H38 H 0.470306 0.326980 0.211037 0.031 Uiso 1 1 calc R U . . .
C42 C 0.5649(3) 0.6071(6) 0.1981(3) 0.0270(13) Uani 1 1 d . . . . .
H42 H 0.547955 0.628640 0.230138 0.032 Uiso 1 1 calc R U . . .
C39 C 0.5440(3) 0.2382(5) 0.1770(2) 0.0231(12) Uani 1 1 d . . . . .
H39 H 0.576579 0.197850 0.211261 0.028 Uiso 1 1 calc R U . . .
C44 C 0.6325(3) 0.5211(6) 0.1453(3) 0.0254(13) Uani 1 1 d . . . . .
H44 H 0.668026 0.475352 0.135878 0.030 Uiso 1 1 calc R U . . .
C45 C 0.5754(3) 0.5902(5) 0.1029(3) 0.0279(14) Uani 1 1 d . . . . .
H45 H 0.566799 0.599718 0.060570 0.033 Uiso 1 1 calc R U . . .
C43 C 0.6258(3) 0.5340(6) 0.2036(3) 0.0261(13) Uani 1 1 d . . . . .
H43 H 0.656888 0.499658 0.240233 0.031 Uiso 1 1 calc R U . . .

loop_
_atom_site_aniso_label
_atom_site_aniso_U_11
_atom_site_aniso_U_22
_atom_site_aniso_U_33
_atom_site_aniso_U_23
_atom_site_aniso_U_13
_atom_site_aniso_U_12
Br1 0.0209(3) 0.0249(3) 0.0217(3) 0.0010(2) 0.0046(2) 0.0078(2)
Ni1 0.0156(3) 0.0099(3) 0.0131(3) 0.0016(3) 0.0025(3) 0.0042(3)
N1 0.016(2) 0.006(2) 0.014(2) -0.0004(16) 0.0053(17) 0.0023(16)
N2 0.016(2) 0.010(2) 0.016(2) 0.0022(17) 0.0012(17) 0.0028(18)
C16 0.016(3) 0.016(3) 0.015(3) 0.003(2) 0.005(2) 0.006(2)
C3 0.020(3) 0.019(3) 0.013(3) -0.003(2) -0.003(2) 0.007(2)
C15 0.021(3) 0.006(2) 0.018(3) -0.001(2) 0.007(2) -0.003(2)
C2 0.020(3) 0.008(2) 0.016(3) 0.002(2) 0.001(2) 0.007(2)
C17 0.015(3) 0.019(3) 0.012(2) 0.005(2) 0.003(2) 0.003(2)
C5 0.023(3) 0.019(3) 0.020(3) 0.015(2) 0.005(2) 0.007(2)
C25 0.023(3) 0.010(3) 0.026(3) 0.006(2) -0.001(2) 0.000(2)
C10 0.019(3) 0.010(2) 0.021(3) -0.005(2) 0.001(2) 0.001(2)
C13 0.022(3) 0.004(2) 0.018(3) -0.001(2) 0.000(2) 0.002(2)
C21 0.020(3) 0.020(3) 0.018(3) -0.004(2) 0.007(2) -0.003(2)
C14 0.017(3) 0.017(3) 0.018(3) 0.000(2) 0.005(2) 0.003(2)
C1 0.018(3) 0.011(3) 0.016(3) 0.005(2) -0.001(2) 0.006(2)
C6 0.023(3) 0.007(2) 0.018(3) 0.007(2) 0.002(2) 0.000(2)
C22 0.030(3) 0.018(3) 0.032(3) -0.006(3) 0.002(3) -0.006(3)
C4 0.023(3) 0.032(3) 0.011(3) 0.007(2) 0.004(2) 0.013(2)
C18 0.024(3) 0.017(3) 0.023(3) 0.004(2) 0.009(2) -0.002(2)
C20 0.020(3) 0.037(4) 0.018(3) -0.008(2) 0.002(2) -0.002(2)
C32 0.025(3) 0.011(3) 0.024(3) 0.000(2) 0.003(2) 0.009(2)
C8 0.045(4) 0.017(3) 0.030(3) -0.003(3) 0.001(3) -0.007(3)
C7 0.038(3) 0.011(3) 0.028(3) -0.002(2) 0.018(3) -0.001(2)
C19 0.022(3) 0.035(4) 0.018(3) 0.006(2) 0.005(2) 0.010(3)
C29 0.029(3) 0.037(4) 0.029(3) 0.002(3) 0.017(3) 0.002(3)
C33 0.025(3) 0.030(3) 0.019(3) 0.006(2) -0.001(2) 0.014(3)
C28 0.029(3) 0.023(3) 0.023(3) -0.004(2) 0.014(2) 0.000(2)
C34 0.038(3) 0.018(3) 0.028(3) 0.001(3) 0.003(3) 0.016(3)
C23 0.051(4) 0.021(3) 0.042(4) -0.008(3) 0.021(3) -0.011(3)
C24 0.049(4) 0.024(3) 0.044(4) -0.018(3) 0.018(3) -0.010(3)
C26 0.033(3) 0.042(4) 0.029(3) -0.009(3) 0.004(3) -0.015(3)
C9 0.040(4) 0.011(3) 0.076(5) -0.006(3) 0.018(4) -0.003(3)
C30 0.036(3) 0.046(4) 0.021(3) 0.003(3) 0.013(3) 0.013(3)
C35 0.023(3) 0.033(4) 0.034(3) 0.008(3) -0.007(3) 0.009(3)
C27 0.050(4) 0.033(4) 0.048(4) -0.012(3) 0.020(3) -0.028(3)
C31 0.048(4) 0.033(4) 0.032(4) -0.006(3) 0.023(3) 0.005(3)
C11 0.063(5) 0.039(4) 0.040(4) 0.003(3) -0.013(4) -0.030(4)
C12 0.029(4) 0.027(4) 0.081(6) 0.029(4) -0.007(4) -0.005(3)
Co1 0.0149(4) 0.0120(4) 0.0172(4) 0.0009(3) -0.0016(3) -0.0013(3)
C36 0.032(3) 0.019(3) 0.018(3) 0.000(2) -0.006(2) -0.013(2)
C37 0.016(3) 0.011(3) 0.039(3) 0.005(2) 0.000(2) -0.003(2)
C41 0.032(3) 0.007(3) 0.038(3) -0.001(2) -0.003(3) -0.006(2)
C40 0.032(3) 0.010(3) 0.031(3) -0.001(2) 0.009(3) -0.001(2)
C38 0.027(3) 0.019(3) 0.031(3) 0.001(2) 0.008(3) -0.005(2)
C42 0.029(3) 0.021(3) 0.029(3) -0.011(2) 0.006(3) -0.006(2)
C39 0.028(3) 0.009(3) 0.029(3) 0.007(2) 0.004(2) -0.003(2)
C44 0.020(3) 0.025(3) 0.030(3) -0.001(2) 0.007(2) -0.006(2)
C45 0.030(3) 0.017(3) 0.032(3) -0.011(2) 0.004(3) -0.013(2)
C43 0.023(3) 0.022(3) 0.025(3) -0.001(2) -0.003(2) -0.011(2)

loop_
_atom_type_symbol
_atom_type_description
_atom_type_scat_dispersion_real
_atom_type_scat_dispersion_imag
_atom_type_scat_source
C C 0.0033 0.0016 'International Tables Vol C Tables 4.2.6.8 and 6.1.1.4'
H H 0.0000 0.0000 'International Tables Vol C Tables 4.2.6.8 and 6.1.1.4'
Br Br -0.2901 2.4595 'International Tables Vol C Tables 4.2.6.8 and 6.1.1.4'
Co Co 0.3494 0.9721 'International Tables Vol C Tables 4.2.6.8 and 6.1.1.4'
N N 0.0061 0.0033 'International Tables Vol C Tables 4.2.6.8 and 6.1.1.4'
Ni Ni 0.3393 1.1124 'International Tables Vol C Tables 4.2.6.8 and 6.1.1.4'

loop_
_geom_angle_atom_site_label_1
_geom_angle_atom_site_label_2
_geom_angle_atom_site_label_3
_geom_angle
_geom_angle_site_symmetry_1
_geom_angle_site_symmetry_3
_geom_angle_publ_flag
N2 Ni1 N1 99.18(17) . . ?
N2 Ni1 Br1 130.26(12) . . ?
N1 Ni1 Br1 130.55(12) . . ?
C13 N1 C1 128.3(4) . . ?
C13 N1 Ni1 123.2(3) . . ?
C1 N1 Ni1 108.5(3) . . ?
C15 N2 C16 126.3(4) . . ?
C15 N2 Ni1 123.8(3) . . ?
C16 N2 Ni1 109.7(3) . . ?
C17 C16 C21 121.5(5) . . ?
C17 C16 N2 118.7(4) . . ?
C21 C16 N2 119.5(4) . . ?
C4 C3 C2 121.6(5) . . ?
C4 C3 H3 119.2 . . ?
C2 C3 H3 119.2 . . ?
N2 C15 C14 120.9(5) . . ?
N2 C15 C28 125.8(4) . . ?
C14 C15 C28 113.4(4) . . ?
C3 C2 C1 118.6(5) . . ?
C3 C2 C10 120.8(4) . . ?
C1 C2 C10 120.6(4) . . ?
C18 C17 C16 116.8(5) . . ?
C18 C17 C25 120.8(5) . . ?
C16 C17 C25 122.4(4) . . ?
C4 C5 C6 121.2(5) . . ?
C4 C5 H5 119.4 . . ?
C6 C5 H5 119.4 . . ?
C17 C25 C26 111.3(5) . . ?
C17 C25 C27 112.0(5) . . ?
C26 C25 C27 110.3(5) . . ?
C17 C25 H25 107.7 . . ?
C26 C25 H25 107.7 . . ?
C27 C25 H25 107.7 . . ?
C12 C10 C11 109.3(5) . . ?
C12 C10 C2 110.8(4) . . ?
C11 C10 C2 113.6(5) . . ?
C12 C10 H10 107.6 . . ?
C11 C10 H10 107.6 . . ?
C2 C10 H10 107.6 . . ?
N1 C13 C14 121.2(4) . . ?
N1 C13 C32 126.7(5) . . ?
C14 C13 C32 112.1(4) . . ?
C20 C21 C16 118.5(5) . . ?
C20 C21 C22 120.8(5) . . ?
C16 C21 C22 120.7(5) . . ?
C15 C14 C13 131.8(5) . . ?
C15 C14 H14 114.1 . . ?
C13 C14 H14 114.1 . . ?
C6 C1 C2 120.0(5) . . ?
C6 C1 N1 120.0(4) . . ?
C2 C1 N1 119.7(4) . . ?
C5 C6 C1 119.0(5) . . ?
C5 C6 C7 119.6(5) . . ?
C1 C6 C7 121.4(5) . . ?
C21 C22 C23 110.5(5) . . ?
C21 C22 C24 112.5(5) . . ?
C23 C22 C24 110.3(5) . . ?
C21 C22 H22 107.8 . . ?
C23 C22 H22 107.8 . . ?
C24 C22 H22 107.8 . . ?
C3 C4 C5 119.7(5) . . ?
C3 C4 H4 120.2 . . ?
C5 C4 H4 120.2 . . ?
C19 C18 C17 122.3(5) . . ?
C19 C18 H18 118.9 . . ?
C17 C18 H18 118.9 . . ?
C21 C20 C19 121.6(5) . . ?
C21 C20 H20 119.2 . . ?
C19 C20 H20 119.2 . . ?
C35 C32 C34 109.6(5) . . ?
C35 C32 C33 106.4(5) . . ?
C34 C32 C33 106.5(4) . . ?
C35 C32 C13 109.4(4) . . ?
C34 C32 C13 109.5(4) . . ?
C33 C32 C13 115.3(4) . . ?
C7 C8 H8A 109.5 . . ?
C7 C8 H8B 109.5 . . ?
H8A C8 H8B 109.5 . . ?
C7 C8 H8C 109.5 . . ?
H8A C8 H8C 109.5 . . ?
H8B C8 H8C 109.5 . . ?
C6 C7 C9 111.3(5) . . ?
C6 C7 C8 111.7(4) . . ?
C9 C7 C8 109.9(5) . . ?
C6 C7 H7 107.9 . . ?
C9 C7 H7 107.9 . . ?
C8 C7 H7 107.9 . . ?
C18 C19 C20 119.3(5) . . ?
C18 C19 H19 120.3 . . ?
C20 C19 H19 120.3 . . ?
C28 C29 H29A 109.5 . . ?
C28 C29 H29B 109.5 . . ?
H29A C29 H29B 109.5 . . ?
C28 C29 H29C 109.5 . . ?
H29A C29 H29C 109.5 . . ?
H29B C29 H29C 109.5 . . ?
C32 C33 H33A 109.5 . . ?
C32 C33 H33B 109.5 . . ?
H33A C33 H33B 109.5 . . ?
C32 C33 H33C 109.5 . . ?
H33A C33 H33C 109.5 . . ?
H33B C33 H33C 109.5 . . ?
C29 C28 C30 105.3(5) . . ?
C29 C28 C31 109.9(5) . . ?
C30 C28 C31 106.5(5) . . ?
C29 C28 C15 109.0(4) . . ?
C30 C28 C15 117.7(4) . . ?
C31 C28 C15 108.3(4) . . ?
C32 C34 H34A 109.5 . . ?
C32 C34 H34B 109.5 . . ?
H34A C34 H34B 109.5 . . ?
C32 C34 H34C 109.5 . . ?
H34A C34 H34C 109.5 . . ?
H34B C34 H34C 109.5 . . ?
C22 C23 H23A 109.5 . . ?
C22 C23 H23B 109.5 . . ?
H23A C23 H23B 109.5 . . ?
C22 C23 H23C 109.5 . . ?
H23A C23 H23C 109.5 . . ?
H23B C23 H23C 109.5 . . ?
C22 C24 H24A 109.5 . . ?
C22 C24 H24B 109.5 . . ?
H24A C24 H24B 109.5 . . ?
C22 C24 H24C 109.5 . . ?
H24A C24 H24C 109.5 . . ?
H24B C24 H24C 109.5 . . ?
C25 C26 H26A 109.5 . . ?
C25 C26 H26B 109.5 . . ?
H26A C26 H26B 109.5 . . ?
C25 C26 H26C 109.5 . . ?
H26A C26 H26C 109.5 . . ?
H26B C26 H26C 109.5 . . ?
C7 C9 H9A 109.5 . . ?
C7 C9 H9B 109.5 . . ?
H9A C9 H9B 109.5 . . ?
C7 C9 H9C 109.5 . . ?
H9A C9 H9C 109.5 . . ?
H9B C9 H9C 109.5 . . ?
C28 C30 H30A 109.5 . . ?
C28 C30 H30B 109.5 . . ?
H30A C30 H30B 109.5 . . ?
C28 C30 H30C 109.5 . . ?
H30A C30 H30C 109.5 . . ?
H30B C30 H30C 109.5 . . ?
C32 C35 H35A 109.5 . . ?
C32 C35 H35B 109.5 . . ?
H35A C35 H35B 109.5 . . ?
C32 C35 H35C 109.5 . . ?
H35A C35 H35C 109.5 . . ?
H35B C35 H35C 109.5 . . ?
C25 C27 H27A 109.5 . . ?
C25 C27 H27B 109.5 . . ?
H27A C27 H27B 109.5 . . ?
C25 C27 H27C 109.5 . . ?
H27A C27 H27C 109.5 . . ?
H27B C27 H27C 109.5 . . ?
C28 C31 H31A 109.5 . . ?
C28 C31 H31B 109.5 . . ?
H31A C31 H31B 109.5 . . ?
C28 C31 H31C 109.5 . . ?
H31A C31 H31C 109.5 . . ?
H31B C31 H31C 109.5 . . ?
C10 C11 H11A 109.5 . . ?
C10 C11 H11B 109.5 . . ?
H11A C11 H11B 109.5 . . ?
C10 C11 H11C 109.5 . . ?
H11A C11 H11C 109.5 . . ?
H11B C11 H11C 109.5 . . ?
C10 C12 H12A 109.5 . . ?
C10 C12 H12B 109.5 . . ?
H12A C12 H12B 109.5 . . ?
C10 C12 H12C 109.5 . . ?
H12A C12 H12C 109.5 . . ?
H12B C12 H12C 109.5 . . ?
C37 Co1 C36 40.9(2) . . ?
C37 Co1 C44 160.6(2) . . ?
C36 Co1 C44 123.3(2) . . ?
C37 Co1 C43 156.7(2) . . ?
C36 Co1 C43 161.6(2) . . ?
C44 Co1 C43 41.1(2) . . ?
C37 Co1 C38 40.4(2) . . ?
C36 Co1 C38 68.5(2) . . ?
C44 Co1 C38 157.1(2) . . ?
C43 Co1 C38 122.4(2) . . ?
C37 Co1 C42 120.4(2) . . ?
C36 Co1 C42 155.0(2) . . ?
C44 Co1 C42 69.6(2) . . ?
C43 Co1 C42 41.2(2) . . ?
C38 Co1 C42 108.2(2) . . ?
C37 Co1 C39 68.8(2) . . ?
C36 Co1 C39 68.7(2) . . ?
C44 Co1 C39 120.5(2) . . ?
C43 Co1 C39 108.7(2) . . ?
C38 Co1 C39 41.3(2) . . ?
C42 Co1 C39 126.3(2) . . ?
C37 Co1 C41 106.5(2) . . ?
C36 Co1 C41 119.2(2) . . ?
C44 Co1 C41 69.4(2) . . ?
C43 Co1 C41 68.8(2) . . ?
C38 Co1 C41 124.7(2) . . ?
C42 Co1 C41 40.8(2) . . ?
C39 Co1 C41 163.0(2) . . ?
C37 Co1 C40 69.0(2) . . ?
C36 Co1 C40 41.2(2) . . ?
C44 Co1 C40 106.2(2) . . ?
C43 Co1 C40 125.1(2) . . ?
C38 Co1 C40 68.8(2) . . ?
C42 Co1 C40 162.9(2) . . ?
C39 Co1 C40 40.5(2) . . ?
C41 Co1 C40 154.8(2) . . ?
C37 Co1 C45 123.1(2) . . ?
C36 Co1 C45 105.2(2) . . ?
C44 Co1 C45 41.6(2) . . ?
C43 Co1 C45 69.2(2) . . ?
C38 Co1 C45 160.7(2) . . ?
C42 Co1 C45 69.3(2) . . ?
C39 Co1 C45 155.4(2) . . ?
C41 Co1 C45 41.0(2) . . ?
C40 Co1 C45 119.4(2) . . ?
C37 C36 C40 107.9(5) . . ?
C37 C36 Co1 69.2(3) . . ?
C40 C36 Co1 69.9(3) . . ?
C37 C36 H36 126.1 . . ?
C40 C36 H36 126.1 . . ?
Co1 C36 H36 126.4 . . ?
C38 C37 C36 108.6(5) . . ?
C38 C37 Co1 70.3(3) . . ?
C36 C37 Co1 69.8(3) . . ?
C38 C37 H37 125.7 . . ?
C36 C37 H37 125.7 . . ?
Co1 C37 H37 125.8 . . ?
C42 C41 C45 108.9(5) . . ?
C42 C41 Co1 69.4(3) . . ?
C45 C41 Co1 69.9(3) . . ?
C42 C41 H41 125.5 . . ?
C45 C41 H41 125.5 . . ?
Co1 C41 H41 126.7 . . ?
C39 C40 C36 107.7(5) . . ?
C39 C40 Co1 69.7(3) . . ?
C36 C40 Co1 68.9(3) . . ?
C39 C40 H40 126.2 . . ?
C36 C40 H40 126.2 . . ?
Co1 C40 H40 126.8 . . ?
C37 C38 C39 108.0(5) . . ?
C37 C38 Co1 69.3(3) . . ?
C39 C38 Co1 69.6(3) . . ?
C37 C38 H38 126.0 . . ?
C39 C38 H38 126.0 . . ?
Co1 C38 H38 126.7 . . ?
C41 C42 C43 107.6(5) . . ?
C41 C42 Co1 69.8(3) . . ?
C43 C42 Co1 69.3(3) . . ?
C41 C42 H42 126.2 . . ?
C43 C42 H42 126.2 . . ?
Co1 C42 H42 126.3 . . ?
C40 C39 C38 107.9(5) . . ?
C40 C39 Co1 69.9(3) . . ?
C38 C39 Co1 69.2(3) . . ?
C40 C39 H39 126.0 . . ?
C38 C39 H39 126.0 . . ?
Co1 C39 H39 126.5 . . ?
C43 C44 C45 107.5(5) . . ?
C43 C44 Co1 69.5(3) . . ?
C45 C44 Co1 69.9(3) . . ?
C43 C44 H44 126.3 . . ?
C45 C44 H44 126.3 . . ?
Co1 C44 H44 125.9 . . ?
C41 C45 C44 107.2(5) . . ?
C41 C45 Co1 69.1(3) . . ?
C44 C45 Co1 68.5(3) . . ?
C41 C45 H45 126.4 . . ?
C44 C45 H45 126.4 . . ?
Co1 C45 H45 127.5 . . ?
C44 C43 C42 108.8(5) . . ?
C44 C43 Co1 69.4(3) . . ?
C42 C43 Co1 69.5(3) . . ?
C44 C43 H43 125.6 . . ?
C42 C43 H43 125.6 . . ?
Co1 C43 H43 127.0 . . ?

loop_
_geom_bond_atom_site_label_1
_geom_bond_atom_site_label_2
_geom_bond_distance
_geom_bond_site_symmetry_2
_geom_bond_publ_flag
Br1 Ni1 2.3443(8) . ?
Ni1 N2 1.891(4) . ?
Ni1 N1 1.898(4) . ?
N1 C13 1.333(6) . ?
N1 C1 1.423(6) . ?
N2 C15 1.333(6) . ?
N2 C16 1.436(6) . ?
C16 C17 1.412(7) . ?
C16 C21 1.412(7) . ?
C3 C4 1.381(8) . ?
C3 C2 1.395(7) . ?
C3 H3 0.9500 . ?
C15 C14 1.400(7) . ?
C15 C28 1.570(7) . ?
C2 C1 1.422(7) . ?
C2 C10 1.525(7) . ?
C17 C18 1.403(7) . ?
C17 C25 1.520(7) . ?
C5 C4 1.385(8) . ?
C5 C6 1.398(7) . ?
C5 H5 0.9500 . ?
C25 C26 1.521(8) . ?
C25 C27 1.524(8) . ?
C25 H25 1.0000 . ?
C10 C12 1.497(7) . ?
C10 C11 1.518(7) . ?
C10 H10 1.0000 . ?
C13 C14 1.407(7) . ?
C13 C32 1.568(7) . ?
C21 C20 1.379(7) . ?
C21 C22 1.516(8) . ?
C14 H14 0.9500 . ?
C1 C6 1.409(7) . ?
C6 C7 1.522(7) . ?
C22 C23 1.529(8) . ?
C22 C24 1.546(8) . ?
C22 H22 1.0000 . ?
C4 H4 0.9500 . ?
C18 C19 1.381(8) . ?
C18 H18 0.9500 . ?
C20 C19 1.385(8) . ?
C20 H20 0.9500 . ?
C32 C35 1.532(8) . ?
C32 C34 1.540(7) . ?
C32 C33 1.543(8) . ?
C8 C7 1.539(8) . ?
C8 H8A 0.9800 . ?
C8 H8B 0.9800 . ?
C8 H8C 0.9800 . ?
C7 C9 1.534(8) . ?
C7 H7 1.0000 . ?
C19 H19 0.9500 . ?
C29 C28 1.530(8) . ?
C29 H29A 0.9800 . ?
C29 H29B 0.9800 . ?
C29 H29C 0.9800 . ?
C33 H33A 0.9800 . ?
C33 H33B 0.9800 . ?
C33 H33C 0.9800 . ?
C28 C30 1.546(8) . ?
C28 C31 1.548(8) . ?
C34 H34A 0.9800 . ?
C34 H34B 0.9800 . ?
C34 H34C 0.9800 . ?
C23 H23A 0.9800 . ?
C23 H23B 0.9800 . ?
C23 H23C 0.9800 . ?
C24 H24A 0.9800 . ?
C24 H24B 0.9800 . ?
C24 H24C 0.9800 . ?
C26 H26A 0.9800 . ?
C26 H26B 0.9800 . ?
C26 H26C 0.9800 . ?
C9 H9A 0.9800 . ?
C9 H9B 0.9800 . ?
C9 H9C 0.9800 . ?
C30 H30A 0.9800 . ?
C30 H30B 0.9800 . ?
C30 H30C 0.9800 . ?
C35 H35A 0.9800 . ?
C35 H35B 0.9800 . ?
C35 H35C 0.9800 . ?
C27 H27A 0.9800 . ?
C27 H27B 0.9800 . ?
C27 H27C 0.9800 . ?
C31 H31A 0.9800 . ?
C31 H31B 0.9800 . ?
C31 H31C 0.9800 . ?
C11 H11A 0.9800 . ?
C11 H11B 0.9800 . ?
C11 H11C 0.9800 . ?
C12 H12A 0.9800 . ?
C12 H12B 0.9800 . ?
C12 H12C 0.9800 . ?
Co1 C37 2.014(5) . ?
Co1 C36 2.022(5) . ?
Co1 C44 2.024(5) . ?
Co1 C43 2.024(5) . ?
Co1 C38 2.026(6) . ?
Co1 C42 2.027(5) . ?
Co1 C39 2.032(5) . ?
Co1 C41 2.032(5) . ?
Co1 C40 2.035(5) . ?
Co1 C45 2.043(6) . ?
C36 C37 1.412(8) . ?
C36 C40 1.426(8) . ?
C36 H36 0.9500 . ?
C37 C38 1.395(8) . ?
C37 H37 0.9500 . ?
C41 C42 1.416(8) . ?
C41 C45 1.427(8) . ?
C41 H41 0.9500 . ?
C40 C39 1.406(8) . ?
C40 H40 0.9500 . ?
C38 C39 1.430(8) . ?
C38 H38 0.9500 . ?
C42 C43 1.425(8) . ?
C42 H42 0.9500 . ?
C39 H39 0.9500 . ?
C44 C43 1.421(8) . ?
C44 C45 1.443(8) . ?
C44 H44 0.9500 . ?
C45 H45 0.9500 . ?
C43 H43 0.9500 . ?

loop_
_geom_torsion_atom_site_label_1
_geom_torsion_atom_site_label_2
_geom_torsion_atom_site_label_3
_geom_torsion_atom_site_label_4
_geom_torsion
_geom_torsion_site_symmetry_1
_geom_torsion_site_symmetry_2
_geom_torsion_site_symmetry_3
_geom_torsion_site_symmetry_4
_geom_torsion_publ_flag
N2 Ni1 N1 C13 1.2(4) . . . . ?
Br1 Ni1 N1 C13 -177.4(3) . . . . ?
N2 Ni1 N1 C1 178.4(3) . . . . ?
Br1 Ni1 N1 C1 -0.3(4) . . . . ?
N1 Ni1 N2 C15 -0.4(4) . . . . ?
Br1 Ni1 N2 C15 178.3(3) . . . . ?
N1 Ni1 N2 C16 -176.0(3) . . . . ?
Br1 Ni1 N2 C16 2.7(4) . . . . ?
C15 N2 C16 C17 96.4(6) . . . . ?
Ni1 N2 C16 C17 -88.2(5) . . . . ?
C15 N2 C16 C21 -88.9(6) . . . . ?
Ni1 N2 C16 C21 86.6(5) . . . . ?
C16 N2 C15 C14 175.7(5) . . . . ?
Ni1 N2 C15 C14 0.8(7) . . . . ?
C16 N2 C15 C28 -3.9(8) . . . . ?
Ni1 N2 C15 C28 -178.7(4) . . . . ?
C4 C3 C2 C1 -1.4(7) . . . . ?
C4 C3 C2 C10 180.0(4) . . . . ?
C21 C16 C17 C18 1.0(7) . . . . ?
N2 C16 C17 C18 175.6(4) . . . . ?
C21 C16 C17 C25 -179.0(5) . . . . ?
N2 C16 C17 C25 -4.4(7) . . . . ?
C18 C17 C25 C26 -72.4(6) . . . . ?
C16 C17 C25 C26 107.6(6) . . . . ?
C18 C17 C25 C27 51.6(7) . . . . ?
C16 C17 C25 C27 -128.3(5) . . . . ?
C3 C2 C10 C12 86.8(6) . . . . ?
C1 C2 C10 C12 -91.7(6) . . . . ?
C3 C2 C10 C11 -36.8(7) . . . . ?
C1 C2 C10 C11 144.7(5) . . . . ?
C1 N1 C13 C14 -179.0(5) . . . . ?
Ni1 N1 C13 C14 -2.4(6) . . . . ?
C1 N1 C13 C32 1.4(8) . . . . ?
Ni1 N1 C13 C32 177.9(4) . . . . ?
C17 C16 C21 C20 -1.8(8) . . . . ?
N2 C16 C21 C20 -176.4(5) . . . . ?
C17 C16 C21 C22 179.1(5) . . . . ?
N2 C16 C21 C22 4.5(7) . . . . ?
N2 C15 C14 C13 -2.3(9) . . . . ?
C28 C15 C14 C13 177.4(5) . . . . ?
N1 C13 C14 C15 3.1(9) . . . . ?
C32 C13 C14 C15 -177.2(5) . . . . ?
C3 C2 C1 C6 0.1(7) . . . . ?
C10 C2 C1 C6 178.6(4) . . . . ?
C3 C2 C1 N1 -173.5(4) . . . . ?
C10 C2 C1 N1 5.1(7) . . . . ?
C13 N1 C1 C6 95.1(6) . . . . ?
Ni1 N1 C1 C6 -81.9(5) . . . . ?
C13 N1 C1 C2 -91.3(6) . . . . ?
Ni1 N1 C1 C2 91.7(4) . . . . ?
C4 C5 C6 C1 -1.5(7) . . . . ?
C4 C5 C6 C7 178.0(5) . . . . ?
C2 C1 C6 C5 1.4(7) . . . . ?
N1 C1 C6 C5 174.9(4) . . . . ?
C2 C1 C6 C7 -178.2(4) . . . . ?
N1 C1 C6 C7 -4.6(7) . . . . ?
C20 C21 C22 C23 75.1(7) . . . . ?
C16 C21 C22 C23 -105.8(6) . . . . ?
C20 C21 C22 C24 -48.8(7) . . . . ?
C16 C21 C22 C24 130.3(5) . . . . ?
C2 C3 C4 C5 1.3(7) . . . . ?
C6 C5 C4 C3 0.2(7) . . . . ?
C16 C17 C18 C19 0.2(8) . . . . ?
C25 C17 C18 C19 -179.8(5) . . . . ?
C16 C21 C20 C19 1.5(8) . . . . ?
C22 C21 C20 C19 -179.4(5) . . . . ?
N1 C13 C32 C35 119.3(6) . . . . ?
C14 C13 C32 C35 -60.3(6) . . . . ?
N1 C13 C32 C34 -120.6(5) . . . . ?
C14 C13 C32 C34 59.8(6) . . . . ?
N1 C13 C32 C33 -0.4(7) . . . . ?
C14 C13 C32 C33 179.9(5) . . . . ?
C5 C6 C7 C9 63.5(6) . . . . ?
C1 C6 C7 C9 -117.0(6) . . . . ?
C5 C6 C7 C8 -59.8(6) . . . . ?
C1 C6 C7 C8 119.7(5) . . . . ?
C17 C18 C19 C20 -0.5(8) . . . . ?
C21 C20 C19 C18 -0.3(8) . . . . ?
N2 C15 C28 C29 -120.7(5) . . . . ?
C14 C15 C28 C29 59.7(6) . . . . ?
N2 C15 C28 C30 -1.0(8) . . . . ?
C14 C15 C28 C30 179.4(5) . . . . ?
N2 C15 C28 C31 119.8(6) . . . . ?
C14 C15 C28 C31 -59.9(6) . . . . ?
C40 C36 C37 C38 -0.3(6) . . . . ?
Co1 C36 C37 C38 -59.8(4) . . . . ?
C40 C36 C37 Co1 59.5(4) . . . . ?
C37 C36 C40 C39 0.1(6) . . . . ?
Co1 C36 C40 C39 59.1(4) . . . . ?
C37 C36 C40 Co1 -59.0(4) . . . . ?
C36 C37 C38 C39 0.5(6) . . . . ?
Co1 C37 C38 C39 -59.0(4) . . . . ?
C36 C37 C38 Co1 59.5(4) . . . . ?
C45 C41 C42 C43 0.3(6) . . . . ?
Co1 C41 C42 C43 59.2(4) . . . . ?
C45 C41 C42 Co1 -58.9(4) . . . . ?
C36 C40 C39 C38 0.3(6) . . . . ?
Co1 C40 C39 C38 58.9(4) . . . . ?
C36 C40 C39 Co1 -58.7(4) . . . . ?
C37 C38 C39 C40 -0.5(6) . . . . ?
Co1 C38 C39 C40 -59.4(4) . . . . ?
C37 C38 C39 Co1 58.9(4) . . . . ?
C42 C41 C45 C44 0.5(6) . . . . ?
Co1 C41 C45 C44 -58.1(4) . . . . ?
C42 C41 C45 Co1 58.6(4) . . . . ?
C43 C44 C45 C41 -1.1(6) . . . . ?
Co1 C44 C45 C41 58.4(4) . . . . ?
C43 C44 C45 Co1 -59.6(4) . . . . ?
C45 C44 C43 C42 1.3(6) . . . . ?
Co1 C44 C43 C42 -58.5(4) . . . . ?
C45 C44 C43 Co1 59.9(4) . . . . ?
C41 C42 C43 C44 -1.0(6) . . . . ?
Co1 C42 C43 C44 58.5(4) . . . . ?
C41 C42 C43 Co1 -59.5(4) . . . . ?
